data_4302480
loop_
_publ_author_name
'Yang Wu'
'Sven Lidin'
'Thomas L. Groy'
'Nathan Newman'
'Ulrich H\"aussermann'

_publ_contact_author
;
 Ulrich H\"aussermann 
 Department of Chemistry
 Arizona State University
 Tempe, Az, 85287-1604
 USA
;
_publ_contact_author_email ulrich.haussermann@asu.edu
_publ_contact_author_fax 1-480-727-0780
_publ_contact_author_phone 1-480-965-2747
_publ_section_title
;
Zn5Sb4In2-\d- a Ternary Derivative of Thermoelectric Zinc Antimonides
;
_journal_name_full 'Inorganic Chemistry'
_journal_page_first 5996
_journal_page_last 6003
_journal_paper_doi 10.1021/ic900302a
_journal_volume 48
_journal_year 2009
_chemical_formula_sum 'In2 Sb6 Zn9'
_chemical_formula_weight 1548.6
_chemical_name_systematic ' ?'
_space_group_IT_number 19
_symmetry_cell_setting orthorhombic
_symmetry_space_group_name_Hall 'P 2ac 2ab'
_symmetry_space_group_name_H-M 'P 21 21 21'
_cell_angle_alpha 90
_cell_angle_beta 90
_cell_angle_gamma 90
_cell_formula_units_Z 8
_cell_length_a 7.1416
_cell_length_b 17.1463
_cell_length_c 25.7194
_cell_volume 3149.392
_computing_publication_material 'Jana2000 (Petricek, Dusek & Palatinus, 2000)'
_computing_structure_refinement 'Jana2000 (Petricek, Dusek & Palatinus, 2000)'
_diffrn_ambient_temperature 293
_diffrn_radiation_type 'Mo K\a'
_diffrn_radiation_wavelength 0.71069
_exptl_absorpt_coefficient_mu 26.347
_exptl_absorpt_correction_type none
_exptl_crystal_density_diffrn 6.5298
_exptl_crystal_F_000 5391
_refine_ls_extinction_method none
_refine_ls_goodness_of_fit_gt 1.90
_refine_ls_goodness_of_fit_ref 1.10
_refine_ls_number_parameters 138
_refine_ls_number_reflns 7183
_refine_ls_R_factor_all 0.2067
_refine_ls_R_factor_gt 0.0554
_refine_ls_shift/su_max 0.0306
_refine_ls_shift/su_mean 0.0076
_refine_ls_structure_factor_coef Fsqd
_refine_ls_weighting_details w=1/(\s^2^(I)+0.0004I^2^)
_refine_ls_weighting_scheme sigma
_refine_ls_wR_factor_gt 0.1050
_refine_ls_wR_factor_ref 0.1240
_reflns_number_gt 1809
_reflns_number_total 7183
_reflns_threshold_expression I>3\s(I)
_cod_data_source_file ic900302a_si_002_3.cif
_cod_data_source_block (I)
_cod_depositor_comments
;
The following automatic conversions were performed:
'_exptl_absorpt_correction_type' value 'None' changed to 'none' according
to '/home/saulius/struct/CIF-dictionaries/cif_core.dic' dictionary named
'cif_core.dic' version 2.4.1 from 2010-06-29.

Automatic conversion script
Id: cif_fix_enum 1527 2010-12-29 10:47:43Z saulius 
;
_cod_original_sg_symbol_Hall 'P 2xab;2ybc;2zac'
_cod_database_code 4302480

loop_
_symmetry_equiv_pos_site_id
_symmetry_equiv_pos_as_xyz
1 x,y,z
2 1/2-x,-y,1/2+z
3 1/2+x,1/2-y,-z
4 -x,1/2+y,1/2-z

loop_
_atom_site_label
_atom_site_type_symbol
_atom_site_fract_x
_atom_site_fract_y
_atom_site_fract_z
_atom_site_adp_type
_atom_site_U_iso_or_equiv
_atom_site_symmetry_multiplicity
_atom_site_occupancy
_atom_site_calc_flag
_atom_site_refinement_flags
_atom_site_disorder_assembly
_atom_site_disorder_group
Sb1 Sb 0.7611(7) 0.4655(3) 0.13754(19) Uiso 0.0098(11) 4 1 d . . .
Sb2 Sb 0.7347(8) 0.5381(3) 0.3036(2) Uiso 0.0109(11) 4 1 d . . .
Sb3 Sb 0.2546(7) 0.4557(3) 0.0300(2) Uiso 0.0113(11) 4 1 d . . .
Sb4 Sb 1.2325(7) 0.7912(3) 0.13823(19) Uiso 0.0119(11) 4 1 d . . .
Sb5 Sb 1.2435(8) 0.7133(3) 0.3027(2) Uiso 0.0089(11) 4 1 d . . .
Sb6 Sb 0.7607(8) 0.2971(3) 0.0278(2) Uiso 0.0136(12) 4 1 d . . .
Sb7 Sb 0.7729(7) 0.5413(2) -0.02889(18) Uiso 0.0093(11) 4 1 d . . .
Sb8 Sb 0.2653(7) 0.7012(3) -0.02899(19) Uiso 0.0108(11) 4 1 d . . .
Sb9 Sb 1.2632(7) 0.4613(3) 0.3620(2) Uiso 0.0111(11) 4 1 d . . .
Sb10 Sb 0.2490(8) 0.5397(3) 0.1970(2) Uiso 0.0115(11) 4 1 d . . .
Sb11 Sb 0.2669(7) 0.2891(3) 0.13850(19) Uiso 0.0106(11) 4 1 d . . .
Sb12 Sb 0.7599(8) 0.7150(3) 0.1967(2) Uiso 0.0097(11) 4 1 d . . .
In1 In 0.4759(10) 0.3848(4) 0.2472(2) Uiso 0.056(3) 4 1 d . . .
In2 In 1.0144(6) 0.6397(3) 0.4183(3) Uiso 0.0517(16) 4 1 d . . .
In3 In 1.5318(7) 0.6219(3) 0.0822(3) Uiso 0.0644(18) 4 1 d . . .
In4 In 1.0172(9) 0.8674(4) 0.2506(2) Uiso 0.055(3) 4 1 d . . .
Zn1 Zn 0.6240(9) 0.4394(4) 0.0420(3) Uiso 0.0142(16) 4 1 d . . .
Zn2 Zn 1.1113(11) 0.5584(4) 0.2905(3) Uiso 0.0187(18) 4 1 d . . .
Zn3 Zn 1.3832(10) 0.6967(4) 0.2109(3) Uiso 0.0168(17) 4 1 d . . .
Zn4 Zn 0.6230(11) 0.5613(4) 0.2073(3) Uiso 0.0195(19) 4 1 d . . .
Zn5 Zn 0.3949(9) 0.5575(5) -0.0415(3) Uiso 0.0198(17) 4 1 d . . .
Zn6 Zn 0.1330(9) 0.3074(4) 0.0420(3) Uiso 0.0153(17) 4 1 d . . .
Zn7 Zn 0.8703(10) 0.6869(4) 0.2948(3) Uiso 0.0155(17) 4 1 d . . .
Zn8 Zn 1.3819(9) 0.8111(4) 0.0405(3) Uiso 0.0163(16) 4 1 d . . .
Zn9 Zn 0.8816(10) 0.4423(4) 0.3725(3) Uiso 0.0206(18) 4 1 d . . .
Zn10 Zn 0.9842(9) 0.5564(4) 0.0657(3) Uiso 0.0260(19) 4 1 d . . .
Zn11 Zn 0.4800(9) 0.1965(4) 0.0658(3) Uiso 0.0240(18) 4 1 d . . .
Zn12 Zn 0.6075(10) 0.8172(4) 0.1317(3) Uiso 0.0183(18) 4 1 d . . .
Zn13 Zn 1.0324(8) 0.6410(4) 0.1483(3) Uiso 0.0213(15) 4 1 d . . .
Zn14 Zn 1.0586(9) 0.7054(4) 0.0599(3) Uiso 0.0206(17) 4 1 d . . .
Zn15 Zn 1.1270(11) 0.4319(4) 0.1303(3) Uiso 0.025(2) 4 1 d . . .
Zn16 Zn 0.4598(9) 0.6117(4) 0.3517(3) Uiso 0.0225(15) 4 1 d . . .
Zn17 Zn 0.0547(9) 0.4525(4) -0.0605(3) Uiso 0.0228(18) 4 1 d . . .
Zn18 Zn 0.1297(10) 0.1780(4) 0.8664(3) Uiso 0.0214(18) 4 1 d . . .

loop_
_atom_type_symbol
_atom_type_scat_dispersion_real
_atom_type_scat_dispersion_imag
_atom_type_scat_source
_atom_type_scat_Cromer_Mann_a1
_atom_type_scat_Cromer_Mann_b1
_atom_type_scat_Cromer_Mann_a2
_atom_type_scat_Cromer_Mann_b2
_atom_type_scat_Cromer_Mann_a3
_atom_type_scat_Cromer_Mann_b3
_atom_type_scat_Cromer_Mann_a4
_atom_type_scat_Cromer_Mann_b4
_atom_type_scat_Cromer_Mann_c
Zn 0.284 1.430 'International Tables Vol C Tables  4.2.6.8 and 6.1.1.4' 14.0743 3.2655 7.0318 0.2333 5.1652 10.3163 2.41 58.709702 1.3041
Sb -0.587 1.546 'International Tables Vol C Tables  4.2.6.8 and 6.1.1.4' 19.6418 5.3034 19.0455 0.4607 5.0371 27.9074 2.6827 75.282501 4.5909
In -0.728 1.310 'International Tables Vol C Tables  4.2.6.8 and 6.1.1.4' 19.162399 0.5476 18.559601 6.3776 4.2948 25.849899 2.0396 92.802902 4.9391

loop_
_geom_bond_atom_site_label_1
_geom_bond_atom_site_label_2
_geom_bond_site_symmetry_1
_geom_bond_site_symmetry_2
_geom_bond_distance
_geom_bond_publ_flag
Sb1 Zn1 . . 2.684(8) yes
Sb1 Zn4 . . 2.624(9) yes
Sb1 Zn10 . . 2.896(9) yes
Sb1 Zn15 . . 2.682(9) yes
Sb1 Zn18 . 3_556 2.636(8) yes
Sb2 Zn2 . . 2.732(9) yes
Sb2 Zn4 . . 2.632(9) yes
Sb2 Zn7 . . 2.738(8) yes
Sb2 Zn9 . . 2.635(9) yes
Sb2 Zn16 . . 2.642(8) yes
Sb3 Zn1 . . 2.670(8) yes
Sb3 Zn5 . . 2.727(9) yes
Sb3 Zn6 . . 2.705(9) yes
Sb3 Zn10 . 1_455 2.748(9) yes
Sb3 Zn15 . 1_455 2.766(9) yes
Sb3 Zn17 . . 2.732(9) yes
Sb4 Zn3 . . 2.696(9) yes
Sb4 Zn8 . . 2.752(8) yes
Sb4 Zn9 . 4_755 2.730(8) yes
Sb4 Zn12 . 1_655 2.720(9) yes
Sb4 Zn13 . . 2.957(8) yes
Sb4 Zn14 . . 2.787(8) yes
Sb5 Zn2 . . 2.836(9) yes
Sb5 Zn3 . . 2.579(9) yes
Sb5 Zn7 . . 2.711(9) yes
Sb5 Zn16 . 1_655 2.647(8) yes
Sb5 Zn18 . 2_664 2.642(9) yes
Sb6 Zn1 . . 2.653(9) yes
Sb6 Zn6 . 1_655 2.690(8) yes
Sb6 Zn6 . 3_555 2.695(9) yes
Sb6 Zn11 . . 2.819(9) yes
Sb6 Zn11 . 3_555 2.875(9) yes
Sb6 Zn18 . 3_556 2.908(9) yes
Sb7 Zn1 . . 2.739(8) yes
Sb7 Zn5 . . 2.733(8) yes
Sb7 Zn8 . 3_465 2.664(8) yes
Sb7 Zn9 . 2_664 2.781(8) yes
Sb7 Zn10 . . 2.874(9) yes
Sb7 Zn17 . 1_655 2.651(8) yes
Sb8 Zn5 . . 2.652(9) yes
Sb8 Zn8 . 1_455 2.727(8) yes
Sb8 Zn8 . 3_365 2.762(8) yes
Sb8 Zn12 . 3_465 2.890(9) yes
Sb8 Zn14 . 1_455 2.722(8) yes
Sb8 Zn14 . 3_465 2.754(8) yes
Sb9 Zn2 . . 2.707(9) yes
Sb9 Zn5 . 2_665 2.746(9) yes
Sb9 Zn9 . . 2.758(9) yes
Sb9 Zn12 . 4_745 2.643(9) yes
Sb9 Zn16 . 1_655 2.948(8) yes
Sb9 Zn17 . 2_665 2.802(8) yes
Sb10 Zn2 . 1_455 2.618(9) yes
Sb10 Zn3 . 1_455 2.880(8) yes
Sb10 Zn4 . . 2.709(10) yes
Sb10 Zn13 . 1_455 2.641(8) yes
Sb10 Zn15 . 1_455 2.667(9) yes
Sb11 Zn6 . . 2.679(8) yes
Sb11 Zn7 . 4_645 2.640(8) yes
Sb11 Zn11 . . 2.887(8) yes
Sb11 Zn15 . 1_455 2.654(9) yes
Sb11 Zn18 . 3_556 2.654(9) yes
Sb12 Zn3 . 1_455 2.733(9) yes
Sb12 Zn4 . . 2.825(9) yes
Sb12 Zn7 . . 2.689(9) yes
Sb12 Zn12 . . 2.654(9) yes
Sb12 Zn13 . . 2.636(8) yes
Zn2 Zn7 . . 2.798(10) yes
Zn3 Zn4 . 1_655 2.887(10) yes
Zn5 Zn9 . 2_664 2.727(10) yes
Zn6 Zn11 . 3_455 2.980(10) yes
Zn8 Zn12 . 1_655 2.848(10) yes
Zn8 Zn14 . . 2.978(9) yes
Zn8 Zn14 . 3_565 2.888(9) yes
Zn10 Zn13 . . 2.595(10) yes
Zn10 Zn14 . . 2.613(10) yes
Zn10 Zn15 . . 2.891(11) yes
Zn11 Zn16 . 4_645 2.607(10) yes
Zn11 Zn17 . 3_555 2.613(10) yes
Zn11 Zn18 . 3_556 2.968(10) yes
Zn13 Zn14 . . 2.535(9) yes
Zn16 Zn17 . 2_565 2.514(10) yes
